data_1540447
loop_
_publ_author_name
'Banerjee, Debasis'
'Wang, Hao'
'Gong, Qihan'
'Plonka, Anna M.'
'Jagiello, Jacek'
'Wu, Haohan'
'Woerner, William R.'
'Emge, Thomas J.'
'Olson, David H.'
'Parise, John B.'
'Li, Jing'

_publ_section_title
;
 Direct structural evidence of commensurate-to-incommensurate transition
 of hydrocarbon adsorption in a microporous metal organic framework
;
_journal_issue 1
_journal_name_full 'Chem. Sci.'
_journal_page_first 759
_journal_paper_doi 10.1039/C5SC03685B
_journal_volume 7
_journal_year 2016
_chemical_formula_moiety 'C14 H8 Ca O6 S, 0.18(C4 H10)'
_chemical_formula_sum 'C14.72 H9.79 Ca O6 S'
_chemical_formula_weight 354.73
_space_group_crystal_system monoclinic
_space_group_IT_number 14
_space_group_name_Hall '-P 2yn'
_space_group_name_H-M_alt 'P 1 21/n 1'
_symmetry_space_group_name_Hall '-P 2yn'
_symmetry_space_group_name_H-M 'P 1 21/n 1'
_atom_sites_solution_hydrogens geom
_audit_creation_method SHELXL-2014/7
_audit_update_record
;
2015-09-28 deposited with the CCDC.
2015-10-27 downloaded from the CCDC.
;
_cell_angle_alpha 90
_cell_angle_beta 100.691(4)
_cell_angle_gamma 90
_cell_formula_units_Z 4
_cell_length_a 11.6884(5)
_cell_length_b 5.5643(2)
_cell_length_c 22.8159(10)
_cell_measurement_reflns_used 9130
_cell_measurement_temperature 100(1)
_cell_measurement_theta_max 33.5160
_cell_measurement_theta_min 3.5970
_cell_volume 1458.14(11)
_computing_structure_refinement 'SHELXL-2014/7 (Sheldrick, 2014)'
_diffrn_ambient_environment N~2~
_diffrn_ambient_temperature 100(1)
_diffrn_detector 'CCD plate'
_diffrn_detector_area_resol_mean 10.4962
_diffrn_detector_type Atlas
_diffrn_measured_fraction_theta_full 0.998
_diffrn_measured_fraction_theta_max 0.946
_diffrn_measurement_details
;
  1 omega   34.00  109.00   1.0000   15.0000
omega____ theta____ kappa____ phi______ frames
    -       20.8714  179.0000  -90.0000 75

  2 omega   -3.00   95.00   1.0000   15.0000
omega____ theta____ kappa____ phi______ frames
    -       20.8714   37.0000   60.0000 98

  3 omega -110.00  -56.00   1.0000   15.0000
omega____ theta____ kappa____ phi______ frames
    -      -21.8089 -179.0000 -180.0000 54

  4 omega  -95.00    6.00   1.0000   15.0000
omega____ theta____ kappa____ phi______ frames
    -      -21.8089  -57.0000   30.0000 101

  5 omega  -20.00  101.00   1.0000   15.0000
omega____ theta____ kappa____ phi______ frames
    -       20.8714   19.0000  -60.0000 121

  6 omega   -3.00   75.00   1.0000   15.0000
omega____ theta____ kappa____ phi______ frames
    -       20.8714   37.0000 -180.0000 78

  7 omega -110.00  -56.00   1.0000   15.0000
omega____ theta____ kappa____ phi______ frames
    -      -21.8089 -179.0000  -30.0000 54

;
_diffrn_measurement_device 'four-circle diffractometer'
_diffrn_measurement_device_type 'Xcalibur, Atlas, Gemini'
_diffrn_measurement_method '\w scans'
_diffrn_orient_matrix_UB_11 -0.0569898000
_diffrn_orient_matrix_UB_12 -0.0078427000
_diffrn_orient_matrix_UB_13 -0.0172249000
_diffrn_orient_matrix_UB_21 -0.0119169000
_diffrn_orient_matrix_UB_22 0.1183569000
_diffrn_orient_matrix_UB_23 0.0087325000
_diffrn_orient_matrix_UB_31 0.0206387000
_diffrn_orient_matrix_UB_32 0.0466906000
_diffrn_orient_matrix_UB_33 -0.0250416000
_diffrn_radiation_monochromator graphite
_diffrn_radiation_probe x-ray
_diffrn_radiation_type 'Mo K\a'
_diffrn_radiation_wavelength 0.71073
_diffrn_reflns_av_R_equivalents 0.0371
_diffrn_reflns_av_unetI/netI 0.0325
_diffrn_reflns_laue_measured_fraction_full 0.998
_diffrn_reflns_laue_measured_fraction_max 0.946
_diffrn_reflns_limit_h_max 18
_diffrn_reflns_limit_h_min -17
_diffrn_reflns_limit_k_max 8
_diffrn_reflns_limit_k_min -8
_diffrn_reflns_limit_l_max 35
_diffrn_reflns_limit_l_min -34
_diffrn_reflns_number 26543
_diffrn_reflns_point_group_measured_fraction_full 0.998
_diffrn_reflns_point_group_measured_fraction_max 0.946
_diffrn_reflns_theta_full 25.242
_diffrn_reflns_theta_max 33.845
_diffrn_reflns_theta_min 3.518
_diffrn_source 'Enhance (Mo) X-ray Source'
_exptl_absorpt_coefficient_mu 0.601
_exptl_absorpt_correction_T_max 1.00000
_exptl_absorpt_correction_T_min 0.95067
_exptl_absorpt_correction_type multi-scan
_exptl_absorpt_process_details
;
CrysAlisPro, Agilent Technologies,
Version 1.171.37.35 (release 13-08-2014 CrysAlis171 .NET)
(compiled Aug 13 2014,18:06:01)
Empirical absorption correction using spherical harmonics,
 implemented in SCALE3 ABSPACK scaling algorithm.
;
_exptl_crystal_colour colorless
_exptl_crystal_density_diffrn 1.616
_exptl_crystal_description plate
_exptl_crystal_F_000 728
_exptl_crystal_size_max 0.2
_exptl_crystal_size_mid 0.05
_exptl_crystal_size_min 0.05
_refine_diff_density_max 0.633
_refine_diff_density_min -0.419
_refine_diff_density_rms 0.084
_refine_ls_extinction_method none
_refine_ls_goodness_of_fit_ref 1.010
_refine_ls_hydrogen_treatment constr
_refine_ls_matrix_type full
_refine_ls_number_parameters 236
_refine_ls_number_reflns 5563
_refine_ls_number_restraints 55
_refine_ls_restrained_S_all 1.016
_refine_ls_R_factor_all 0.0437
_refine_ls_R_factor_gt 0.0346
_refine_ls_shift/su_max 0.037
_refine_ls_shift/su_mean 0.001
_refine_ls_structure_factor_coef Fsqd
_refine_ls_weighting_details 'w=1/[\s^2^(Fo^2^)+(0.0330P)^2^+1.5000P] where P=(Fo^2^+2Fc^2^)/3'
_refine_ls_weighting_scheme calc
_refine_ls_wR_factor_gt 0.0806
_refine_ls_wR_factor_ref 0.0858
_reflns_Friedel_coverage 0.000
_reflns_number_gt 4776
_reflns_number_total 5563
_reflns_threshold_expression 'I > 2\s(I)'
_cod_data_source_file c5sc03685b2.cif
_cod_data_source_block CaSDB_butane
_cod_depositor_comments 'Adding full bibliography for 1540441--1540447.cif.'
_cod_database_code 1540447
_shelx_shelxl_version_number 2014/7
_shelx_space_group_comment
;
The symmetry employed for this shelxl refinement is uniquely defined
by the following loop, which should always be used as a source of
symmetry information in preference to the above space-group names.
They are only intended as comments.
;

loop_
_space_group_symop_operation_xyz
'x, y, z'
'-x+1/2, y+1/2, -z+1/2'
'-x, -y, -z'
'x-1/2, -y-1/2, z-1/2'

loop_
_atom_site_label
_atom_site_type_symbol
_atom_site_fract_x
_atom_site_fract_y
_atom_site_fract_z
_atom_site_U_iso_or_equiv
_atom_site_adp_type
_atom_site_occupancy
_atom_site_site_symmetry_order
_atom_site_calc_flag
_atom_site_refinement_flags_posn
_atom_site_refinement_flags_adp
_atom_site_refinement_flags_occupancy
Ca1 Ca -0.13742(2) 0.75633(4) 0.27818(2) 0.00731(6) Uani 1 1 d . . .
S1 S 0.10145(3) 0.96454(5) 0.39330(2) 0.00772(6) Uani 1 1 d . . .
O1 O 0.23970(8) 0.91505(17) 0.69092(4) 0.01017(17) Uani 1 1 d . . .
O2 O 0.23621(8) 0.52343(17) 0.67212(4) 0.01094(17) Uani 1 1 d . . .
O3 O 0.54211(9) 0.91879(18) 0.24461(4) 0.01308(18) Uani 1 1 d . . .
O4 O 0.51296(8) 0.52383(17) 0.25348(4) 0.01210(18) Uani 1 1 d . . .
O5 O 0.08446(9) 1.22059(17) 0.38950(4) 0.01123(17) Uani 1 1 d . . .
O6 O 0.00494(8) 0.80562(17) 0.37030(4) 0.01047(17) Uani 1 1 d . . .
C1 C 0.14670(11) 0.8909(2) 0.46929(5) 0.0086(2) Uani 1 1 d . . .
C2 C 0.20595(12) 1.0620(2) 0.50775(6) 0.0120(2) Uani 1 1 d . . .
H2 H 0.2278 1.2111 0.4928 0.014 Uiso 1 1 calc R U .
C3 C 0.23276(12) 1.0122(2) 0.56837(6) 0.0121(2) Uani 1 1 d . . .
H3 H 0.2722 1.1283 0.5953 0.015 Uiso 1 1 calc R U .
C4 C 0.20170(11) 0.7914(2) 0.58960(5) 0.0086(2) Uani 1 1 d . . .
C5 C 0.14677(12) 0.6188(2) 0.55025(6) 0.0117(2) Uani 1 1 d . . .
H5 H 0.1287 0.4663 0.5649 0.014 Uiso 1 1 calc R U .
C6 C 0.11802(12) 0.6670(2) 0.48962(6) 0.0114(2) Uani 1 1 d . . .
H6 H 0.0796 0.5499 0.4626 0.014 Uiso 1 1 calc R U .
C7 C 0.22619(10) 0.7384(2) 0.65525(5) 0.0084(2) Uani 1 1 d . . .
C8 C 0.21873(11) 0.8908(2) 0.35811(5) 0.0087(2) Uani 1 1 d . . .
C9 C 0.30779(12) 1.0591(2) 0.35955(6) 0.0112(2) Uani 1 1 d . . .
H9 H 0.3071 1.2051 0.3811 0.013 Uiso 1 1 calc R U .
C10 C 0.39763(11) 1.0098(2) 0.32897(6) 0.0111(2) Uani 1 1 d . . .
H10 H 0.4576 1.1245 0.3285 0.013 Uiso 1 1 calc R U .
C11 C 0.39952(11) 0.7918(2) 0.29902(6) 0.0090(2) Uani 1 1 d . . .
C12 C 0.31163(11) 0.6232(2) 0.29972(6) 0.0100(2) Uani 1 1 d . . .
H12 H 0.3146 0.4732 0.2801 0.012 Uiso 1 1 calc R U .
C13 C 0.21940(11) 0.6721(2) 0.32884(6) 0.0100(2) Uani 1 1 d . . .
H13 H 0.1586 0.5588 0.3287 0.012 Uiso 1 1 calc R U .
C14 C 0.49352(11) 0.7410(2) 0.26289(6) 0.0088(2) Uani 1 1 d . . .
C1B C 0.5205(14) 0.783(3) 0.5143(9) 0.081(7) Uani 0.179(4) 1 d D U P
H1B1 H 0.4800 0.9328 0.5010 0.121 Uiso 0.179(4) 1 calc R U P
H1B2 H 0.5150 0.7521 0.5560 0.121 Uiso 0.179(4) 1 calc R U P
H1B3 H 0.6026 0.7963 0.5108 0.121 Uiso 0.179(4) 1 calc R U P
C2B C 0.467(2) 0.584(3) 0.4770(9) 0.085(7) Uani 0.179(4) 1 d D U P
H2B1 H 0.4709 0.6188 0.4349 0.103 Uiso 0.179(4) 1 calc R U P
H2B2 H 0.3834 0.5746 0.4800 0.103 Uiso 0.179(4) 1 calc R U P
C3B C 0.522(2) 0.344(3) 0.4936(11) 0.099(8) Uani 0.179(4) 1 d D U P
H3B1 H 0.5018 0.2317 0.4596 0.119 Uiso 0.179(4) 1 calc R U P
H3B2 H 0.6080 0.3624 0.5023 0.119 Uiso 0.179(4) 1 calc R U P
C4B C 0.4821(18) 0.244(6) 0.5468(12) 0.175(15) Uani 0.179(4) 1 d D U P
H4B1 H 0.5192 0.0876 0.5570 0.262 Uiso 0.179(4) 1 calc R U P
H4B2 H 0.5034 0.3542 0.5805 0.262 Uiso 0.179(4) 1 calc R U P
H4B3 H 0.3973 0.2238 0.5379 0.262 Uiso 0.179(4) 1 calc R U P

loop_
_atom_site_aniso_label
_atom_site_aniso_U_11
_atom_site_aniso_U_22
_atom_site_aniso_U_33
_atom_site_aniso_U_23
_atom_site_aniso_U_13
_atom_site_aniso_U_12
Ca1 0.00897(11) 0.00680(10) 0.00638(11) -0.00023(7) 0.00204(8) -0.00084(8)
S1 0.00929(13) 0.00844(12) 0.00570(13) 0.00015(9) 0.00210(10) 0.00049(9)
O1 0.0118(4) 0.0112(4) 0.0073(4) -0.0013(3) 0.0014(3) 0.0004(3)
O2 0.0134(4) 0.0099(4) 0.0103(4) 0.0033(3) 0.0040(3) 0.0016(3)
O3 0.0140(4) 0.0116(4) 0.0151(5) 0.0001(3) 0.0065(4) -0.0027(3)
O4 0.0127(4) 0.0095(4) 0.0154(4) -0.0014(3) 0.0059(3) 0.0013(3)
O5 0.0155(4) 0.0090(4) 0.0098(4) 0.0008(3) 0.0040(3) 0.0024(3)
O6 0.0093(4) 0.0137(4) 0.0082(4) -0.0008(3) 0.0010(3) -0.0018(3)
C1 0.0103(5) 0.0095(5) 0.0060(5) -0.0002(4) 0.0020(4) 0.0002(4)
C2 0.0176(6) 0.0105(5) 0.0078(5) 0.0009(4) 0.0018(4) -0.0040(4)
C3 0.0174(6) 0.0102(5) 0.0080(5) 0.0001(4) 0.0006(4) -0.0034(4)
C4 0.0098(5) 0.0091(5) 0.0070(5) -0.0003(4) 0.0021(4) 0.0008(4)
C5 0.0178(6) 0.0091(5) 0.0081(5) 0.0006(4) 0.0019(4) -0.0026(4)
C6 0.0171(6) 0.0091(5) 0.0079(5) -0.0006(4) 0.0020(4) -0.0025(4)
C7 0.0074(5) 0.0111(5) 0.0069(5) 0.0005(4) 0.0018(4) -0.0002(4)
C8 0.0103(5) 0.0088(5) 0.0074(5) -0.0002(4) 0.0031(4) 0.0000(4)
C9 0.0145(6) 0.0085(5) 0.0117(5) -0.0023(4) 0.0051(4) -0.0014(4)
C10 0.0118(5) 0.0091(5) 0.0132(6) -0.0021(4) 0.0045(4) -0.0021(4)
C11 0.0105(5) 0.0083(5) 0.0085(5) 0.0001(4) 0.0027(4) 0.0003(4)
C12 0.0122(5) 0.0078(5) 0.0103(5) -0.0011(4) 0.0033(4) -0.0002(4)
C13 0.0108(5) 0.0096(5) 0.0098(5) -0.0006(4) 0.0027(4) -0.0012(4)
C14 0.0079(5) 0.0100(5) 0.0084(5) -0.0010(4) 0.0012(4) 0.0001(4)
C1B 0.086(14) 0.086(13) 0.065(11) -0.015(10) -0.001(10) -0.042(11)
C2B 0.056(10) 0.081(12) 0.105(15) -0.017(11) -0.020(11) 0.008(9)
C3B 0.063(11) 0.099(14) 0.118(17) -0.032(12) -0.028(12) 0.039(11)
C4B 0.10(2) 0.18(3) 0.23(3) 0.02(2) -0.01(2) -0.03(2)

loop_
_atom_type_symbol
_atom_type_description
_atom_type_scat_dispersion_real
_atom_type_scat_dispersion_imag
_atom_type_scat_source
C C 0.0033 0.0016 'International Tables Vol C Tables 4.2.6.8 and 6.1.1.4'
H H 0.0000 0.0000 'International Tables Vol C Tables 4.2.6.8 and 6.1.1.4'
O O 0.0106 0.0060 'International Tables Vol C Tables 4.2.6.8 and 6.1.1.4'
S S 0.1246 0.1234 'International Tables Vol C Tables 4.2.6.8 and 6.1.1.4'
Ca Ca 0.2262 0.3064 'International Tables Vol C Tables 4.2.6.8 and 6.1.1.4'

loop_
_geom_angle_atom_site_label_1
_geom_angle_atom_site_label_2
_geom_angle_atom_site_label_3
_geom_angle
_geom_angle_site_symmetry_1
_geom_angle_site_symmetry_3
O4 Ca1 O3 95.57(4) 2 2_545
O4 Ca1 O2 168.55(4) 2 3_566
O3 Ca1 O2 82.52(3) 2_545 3_566
O4 Ca1 O1 88.70(3) 2 3_576
O3 Ca1 O1 174.84(4) 2_545 3_576
O2 Ca1 O1 92.73(3) 3_566 3_576
O4 Ca1 O1 108.11(3) 2 4_575
O3 Ca1 O1 74.34(3) 2_545 4_575
O2 Ca1 O1 82.33(3) 3_566 4_575
O1 Ca1 O1 107.10(2) 3_576 4_575
O4 Ca1 O6 80.05(3) 2 .
O3 Ca1 O6 90.29(4) 2_545 .
O2 Ca1 O6 88.65(3) 3_566 .
O1 Ca1 O6 87.59(3) 3_576 .
O1 Ca1 O6 163.02(3) 4_575 .
O4 Ca1 O2 73.36(3) 2 4_575
O3 Ca1 O2 110.78(3) 2_545 4_575
O2 Ca1 O2 117.91(2) 3_566 4_575
O1 Ca1 O2 73.20(3) 3_576 4_575
O1 Ca1 O2 48.75(3) 4_575 4_575
O6 Ca1 O2 147.23(3) . 4_575
O5 S1 O6 119.46(6) . .
O5 S1 C8 108.27(6) . .
O6 S1 C8 108.16(6) . .
O5 S1 C1 107.58(6) . .
O6 S1 C1 106.54(6) . .
C8 S1 C1 106.09(6) . .
C7 O1 Ca1 141.47(8) . 3_576
C7 O1 Ca1 101.92(8) . 4_676
Ca1 O1 Ca1 108.35(4) 3_576 4_676
C7 O2 Ca1 138.80(8) . 3_566
C7 O2 Ca1 81.70(7) . 4_676
Ca1 O2 Ca1 95.63(3) 3_566 4_676
C14 O3 Ca1 173.74(9) . 2
C14 O4 Ca1 145.63(9) . 2_545
S1 O6 Ca1 137.62(6) . .
C2 C1 C6 121.71(11) . .
C2 C1 S1 119.00(10) . .
C6 C1 S1 119.24(9) . .
C3 C2 C1 119.09(12) . .
C3 C2 H2 120.5 . .
C1 C2 H2 120.5 . .
C2 C3 C4 119.83(12) . .
C2 C3 H3 120.1 . .
C4 C3 H3 120.1 . .
C5 C4 C3 120.28(12) . .
C5 C4 C7 119.27(11) . .
C3 C4 C7 120.44(11) . .
C6 C5 C4 120.54(12) . .
C6 C5 H5 119.7 . .
C4 C5 H5 119.7 . .
C5 C6 C1 118.46(12) . .
C5 C6 H6 120.8 . .
C1 C6 H6 120.8 . .
O2 C7 O1 123.29(11) . .
O2 C7 C4 118.88(11) . .
O1 C7 C4 117.79(11) . .
O2 C7 Ca1 73.47(7) . 4_676
O1 C7 Ca1 53.30(6) . 4_676
C4 C7 Ca1 156.01(8) . 4_676
C13 C8 C9 121.90(11) . .
C13 C8 S1 119.84(9) . .
C9 C8 S1 118.25(9) . .
C10 C9 C8 118.98(11) . .
C10 C9 H9 120.5 . .
C8 C9 H9 120.5 . .
C9 C10 C11 119.95(12) . .
C9 C10 H10 120.0 . .
C11 C10 H10 120.0 . .
C12 C11 C10 120.09(11) . .
C12 C11 C14 119.37(11) . .
C10 C11 C14 120.47(11) . .
C11 C12 C13 120.72(11) . .
C11 C12 H12 119.6 . .
C13 C12 H12 119.6 . .
C8 C13 C12 118.30(11) . .
C8 C13 H13 120.9 . .
C12 C13 H13 120.9 . .
O3 C14 O4 126.63(12) . .
O3 C14 C11 116.96(11) . .
O4 C14 C11 116.39(11) . .
C2B C1B H1B1 109.5 . .
C2B C1B H1B2 109.5 . .
H1B1 C1B H1B2 109.5 . .
C2B C1B H1B3 109.5 . .
H1B1 C1B H1B3 109.5 . .
H1B2 C1B H1B3 109.5 . .
C1B C2B C3B 114.0(15) . .
C1B C2B H2B1 108.8 . .
C3B C2B H2B1 108.7 . .
C1B C2B H2B2 108.8 . .
C3B C2B H2B2 108.8 . .
H2B1 C2B H2B2 107.7 . .
C4B C3B C2B 110.6(16) . .
C4B C3B H3B1 109.5 . .
C2B C3B H3B1 109.6 . .
C4B C3B H3B2 109.5 . .
C2B C3B H3B2 109.6 . .
H3B1 C3B H3B2 108.1 . .
C3B C4B H4B1 109.5 . .
C3B C4B H4B2 109.4 . .
H4B1 C4B H4B2 109.5 . .
C3B C4B H4B3 109.5 . .
H4B1 C4B H4B3 109.5 . .
H4B2 C4B H4B3 109.5 . .

loop_
_geom_bond_atom_site_label_1
_geom_bond_atom_site_label_2
_geom_bond_distance
_geom_bond_site_symmetry_2
Ca1 O4 2.2898(10) 2
Ca1 O3 2.2922(10) 2_545
Ca1 O2 2.3512(10) 3_566
Ca1 O1 2.3627(10) 3_576
Ca1 O1 2.4239(10) 4_575
Ca1 O6 2.4421(10) .
Ca1 O2 2.8659(10) 4_575
S1 O5 1.4389(10) .
S1 O6 1.4526(10) .
S1 C8 1.7608(13) .
S1 C1 1.7646(13) .
O1 C7 1.2672(15) .
O1 Ca1 2.3628(10) 3_576
O1 Ca1 2.4239(10) 4_676
O2 C7 1.2552(15) .
O2 Ca1 2.3512(10) 3_566
O2 Ca1 2.8659(10) 4_676
O3 C14 1.2503(15) .
O3 Ca1 2.2922(10) 2
O4 C14 1.2554(15) .
O4 Ca1 2.2899(10) 2_545
C1 C2 1.3895(17) .
C1 C6 1.3918(18) .
C2 C3 1.3881(18) .
C2 H2 0.9500 .
C3 C4 1.3930(18) .
C3 H3 0.9500 .
C4 C5 1.3884(17) .
C4 C7 1.5012(17) .
C5 C6 1.3879(18) .
C5 H5 0.9500 .
C6 H6 0.9500 .
C7 Ca1 2.9580(13) 4_676
C8 C13 1.3890(17) .
C8 C9 1.3959(17) .
C9 C10 1.3918(18) .
C9 H9 0.9500 .
C10 C11 1.3942(17) .
C10 H10 0.9500 .
C11 C12 1.3935(17) .
C11 C14 1.5174(17) .
C12 C13 1.3941(18) .
C12 H12 0.9500 .
C13 H13 0.9500 .
C1B C2B 1.465(16) .
C1B H1B1 0.9800 .
C1B H1B2 0.9800 .
C1B H1B3 0.9800 .
C2B C3B 1.501(15) .
C2B H2B1 0.9900 .
C2B H2B2 0.9900 .
C3B C4B 1.490(18) .
C3B H3B1 0.9900 .
C3B H3B2 0.9900 .
C4B H4B1 0.9800 .
C4B H4B2 0.9800 .
C4B H4B3 0.9800 .

loop_
_geom_torsion_atom_site_label_1
_geom_torsion_atom_site_label_2
_geom_torsion_atom_site_label_3
_geom_torsion_atom_site_label_4
_geom_torsion
_geom_torsion_site_symmetry_1
_geom_torsion_site_symmetry_4
O5 S1 O6 Ca1 51.13(10) . .
C8 S1 O6 Ca1 -73.21(9) . .
C1 S1 O6 Ca1 173.11(8) . .
O5 S1 C1 C2 -27.46(12) . .
O6 S1 C1 C2 -156.68(10) . .
C8 S1 C1 C2 88.24(11) . .
O5 S1 C1 C6 149.91(10) . .
O6 S1 C1 C6 20.70(12) . .
C8 S1 C1 C6 -94.38(11) . .
C6 C1 C2 C3 -2.8(2) . .
S1 C1 C2 C3 174.48(11) . .
C1 C2 C3 C4 1.0(2) . .
C2 C3 C4 C5 1.7(2) . .
C2 C3 C4 C7 -177.76(12) . .
C3 C4 C5 C6 -2.5(2) . .
C7 C4 C5 C6 176.91(12) . .
C4 C5 C6 C1 0.7(2) . .
C2 C1 C6 C5 2.0(2) . .
S1 C1 C6 C5 -175.31(10) . .
Ca1 O2 C7 O1 69.23(18) 3_566 .
Ca1 O2 C7 O1 -19.85(12) 4_676 .
Ca1 O2 C7 C4 -113.31(13) 3_566 .
Ca1 O2 C7 C4 157.61(11) 4_676 .
Ca1 O2 C7 Ca1 89.08(11) 3_566 4_676
Ca1 O1 C7 O2 -117.47(14) 3_576 .
Ca1 O1 C7 O2 23.95(14) 4_676 .
Ca1 O1 C7 C4 65.05(17) 3_576 .
Ca1 O1 C7 C4 -153.53(9) 4_676 .
Ca1 O1 C7 Ca1 -141.42(14) 3_576 4_676
C5 C4 C7 O2 25.13(18) . .
C3 C4 C7 O2 -155.43(12) . .
C5 C4 C7 O1 -157.27(12) . .
C3 C4 C7 O1 22.17(18) . .
C5 C4 C7 Ca1 141.25(17) . 4_676
C3 C4 C7 Ca1 -39.3(3) . 4_676
O5 S1 C8 C13 -147.63(10) . .
O6 S1 C8 C13 -16.84(12) . .
C1 S1 C8 C13 97.14(11) . .
O5 S1 C8 C9 30.99(12) . .
O6 S1 C8 C9 161.78(10) . .
C1 S1 C8 C9 -84.24(11) . .
C13 C8 C9 C10 2.4(2) . .
S1 C8 C9 C10 -176.23(10) . .
C8 C9 C10 C11 -1.9(2) . .
C9 C10 C11 C12 -0.1(2) . .
C9 C10 C11 C14 176.86(12) . .
C10 C11 C12 C13 1.73(19) . .
C14 C11 C12 C13 -175.24(12) . .
C9 C8 C13 C12 -0.74(19) . .
S1 C8 C13 C12 177.83(10) . .
C11 C12 C13 C8 -1.32(19) . .
Ca1 O4 C14 O3 14.9(3) 2_545 .
Ca1 O4 C14 C11 -166.60(11) 2_545 .
C12 C11 C14 O3 153.59(12) . .
C10 C11 C14 O3 -23.36(18) . .
C12 C11 C14 O4 -25.10(18) . .
C10 C11 C14 O4 157.95(12) . .
C1B C2B C3B C4B 79(2) . .
